data_7224330
loop_
_publ_author_name
'Suhonen, Aku'
'Kortelainen, Minna'
'Nauha, Elisa'
'Yliniemel\"a-Sipari, Sanna'
'Pihko, Petri M.'
'Nissinen, Maija'

_publ_section_title
;
 Conformational properties and folding analysis of a series of seven
 oligoamide foldamers
;
_journal_issue 11
_journal_name_full CrystEngComm
_journal_page_first 2005
_journal_paper_doi 10.1039/C5CE02458G
_journal_volume 18
_journal_year 2016
_chemical_formula_moiety 'C34 H24 N6 O4, C4 H9 N O'
_chemical_formula_sum 'C38 H33 N7 O5'
_chemical_formula_weight 667.71
_chemical_name_systematic
; 
 ? 
;
_space_group_IT_number 14
_symmetry_cell_setting monoclinic
_symmetry_space_group_name_Hall '-P 2yn'
_symmetry_space_group_name_H-M 'P 1 21/n 1'
_atom_sites_solution_hydrogens geom
_atom_sites_solution_primary direct
_atom_sites_solution_secondary difmap
_audit_creation_method SHELXL-97
_audit_update_record
;
2015-11-12 deposited with the CCDC.
2016-02-12 downloaded from the CCDC.
;
_cell_angle_alpha 90.00
_cell_angle_beta 95.426(3)
_cell_angle_gamma 90.00
_cell_formula_units_Z 4
_cell_length_a 12.1856(5)
_cell_length_b 20.3897(8)
_cell_length_c 13.7195(5)
_cell_measurement_temperature 173(2)
_cell_volume 3393.5(2)
_computing_structure_refinement 'SHELXL-97 (Sheldrick, 1997)'
_computing_structure_solution 'SHELXS-97 (Sheldrick, 1990)'
_diffrn_ambient_temperature 173(2)
_diffrn_measured_fraction_theta_full 0.900
_diffrn_measured_fraction_theta_max 0.900
_diffrn_measurement_device_type 'KappaCCD, Cu, APEX II'
_diffrn_radiation_monochromator graphite
_diffrn_radiation_source 'fine-focus sealed tube'
_diffrn_radiation_type CuK\a
_diffrn_radiation_wavelength 1.54178
_diffrn_reflns_av_R_equivalents 0.0877
_diffrn_reflns_av_sigmaI/netI 0.0897
_diffrn_reflns_limit_h_max 14
_diffrn_reflns_limit_h_min -14
_diffrn_reflns_limit_k_max 23
_diffrn_reflns_limit_k_min -21
_diffrn_reflns_limit_l_max 15
_diffrn_reflns_limit_l_min -15
_diffrn_reflns_number 9461
_diffrn_reflns_theta_full 66.77
_diffrn_reflns_theta_max 66.77
_diffrn_reflns_theta_min 3.90
_exptl_absorpt_coefficient_mu 0.727
_exptl_absorpt_correction_T_max 0.9178
_exptl_absorpt_correction_T_min 0.8682
_exptl_absorpt_correction_type multi-scan
_exptl_absorpt_process_details
;
Denzo (otwinowski, Borek, Majewski & Minor, 2003) 
;
_exptl_crystal_colour colorless
_exptl_crystal_density_diffrn 1.307
_exptl_crystal_density_method 'not measured'
_exptl_crystal_description block
_exptl_crystal_F_000 1400
_exptl_crystal_size_max 0.20
_exptl_crystal_size_mid 0.18
_exptl_crystal_size_min 0.12
_refine_diff_density_max 0.395
_refine_diff_density_min -0.326
_refine_diff_density_rms 0.054
_refine_ls_extinction_method none
_refine_ls_goodness_of_fit_ref 1.021
_refine_ls_hydrogen_treatment mixed
_refine_ls_matrix_type full
_refine_ls_number_parameters 466
_refine_ls_number_reflns 5424
_refine_ls_number_restraints 0
_refine_ls_restrained_S_all 1.021
_refine_ls_R_factor_all 0.1275
_refine_ls_R_factor_gt 0.0703
_refine_ls_shift/su_max 0.000
_refine_ls_shift/su_mean 0.000
_refine_ls_structure_factor_coef Fsqd
_refine_ls_weighting_details 'calc w=1/[\s^2^(Fo^2^)+(0.0744P)^2^+2.7061P] where P=(Fo^2^+2Fc^2^)/3'
_refine_ls_weighting_scheme calc
_refine_ls_wR_factor_gt 0.1653
_refine_ls_wR_factor_ref 0.2001
_reflns_number_gt 3186
_reflns_number_total 5424
_reflns_threshold_expression >2sigma(I)
_cod_data_source_file c5ce02458g2.cif
_cod_data_source_block 7-DMA-S1
_cod_depositor_comments 'Adding full bibliography for 7224320--7224336.cif.'
_cod_original_sg_symbol_H-M P21/n
_cod_database_code 7224330

loop_
_symmetry_equiv_pos_as_xyz
'x, y, z'
'-x+1/2, y+1/2, -z+1/2'
'-x, -y, -z'
'x-1/2, -y-1/2, z-1/2'

loop_
_atom_site_label
_atom_site_type_symbol
_atom_site_fract_x
_atom_site_fract_y
_atom_site_fract_z
_atom_site_U_iso_or_equiv
_atom_site_adp_type
_atom_site_occupancy
_atom_site_symmetry_multiplicity
_atom_site_calc_flag
_atom_site_refinement_flags
O1 O 0.1740(3) 0.60883(14) 0.6265(2) 0.0563(8) Uani 1 1 d .
O2 O 0.2606(3) 0.78340(13) 0.8779(2) 0.0609(9) Uani 1 1 d .
O3 O 0.5051(2) 1.06618(13) 0.70165(19) 0.0480(7) Uani 1 1 d .
O4 O 0.2151(2) 0.91745(13) 0.54565(19) 0.0448(7) Uani 1 1 d .
N1 N 0.1902(3) 0.69082(16) 0.7386(3) 0.0466(9) Uani 1 1 d .
H1N H 0.228(4) 0.707(2) 0.783(3) 0.056 Uiso 1 1 d .
N2 N 0.2071(3) 0.83208(16) 0.7305(2) 0.0431(8) Uani 1 1 d .
H2N H 0.214(3) 0.870(2) 0.693(3) 0.052 Uiso 1 1 d .
N3 N 0.3663(3) 1.00947(16) 0.6150(2) 0.0420(8) Uani 1 1 d .
H3N H 0.321(3) 0.977(2) 0.615(3) 0.050 Uiso 1 1 d .
N4 N 0.3233(3) 0.94519(17) 0.4269(3) 0.0484(10) Uani 1 1 d .
H4N H 0.347(4) 0.936(2) 0.379(3) 0.058 Uiso 1 1 d .
N5 N 0.3611(3) 0.92338(14) 0.7608(2) 0.0385(8) Uani 1 1 d .
N6 N 0.3235(5) 0.5758(2) 0.3718(4) 0.1046(18) Uani 1 1 d .
C1 C 0.3709(4) 0.5501(2) 0.7031(4) 0.0667(14) Uani 1 1 d .
H1 H 0.3410 0.5377 0.6393 0.080 Uiso 1 1 calc R
C2 C 0.4621(5) 0.5178(2) 0.7467(4) 0.0795(16) Uani 1 1 d .
H2 H 0.4959 0.4843 0.7120 0.095 Uiso 1 1 calc R
C3 C 0.5049(5) 0.5341(2) 0.8410(4) 0.0765(15) Uani 1 1 d .
H3 H 0.5664 0.5110 0.8717 0.092 Uiso 1 1 calc R
C4 C 0.4572(4) 0.5841(2) 0.8895(4) 0.0657(13) Uani 1 1 d .
H4 H 0.4867 0.5958 0.9537 0.079 Uiso 1 1 calc R
C5 C 0.3668(4) 0.6174(2) 0.8458(3) 0.0547(12) Uani 1 1 d .
H5 H 0.3349 0.6519 0.8801 0.066 Uiso 1 1 calc R
C6 C 0.3222(4) 0.6007(2) 0.7519(3) 0.0496(11) Uani 1 1 d .
C7 C 0.2228(4) 0.6332(2) 0.6999(3) 0.0481(11) Uani 1 1 d .
C8 C 0.0995(3) 0.72932(19) 0.7020(3) 0.0419(10) Uani 1 1 d .
C9 C -0.0004(4) 0.7008(2) 0.6653(3) 0.0461(10) Uani 1 1 d .
H9 H -0.0084 0.6545 0.6679 0.055 Uiso 1 1 calc R
C10 C -0.0871(4) 0.7383(2) 0.6255(3) 0.0513(11) Uani 1 1 d .
H10 H -0.1537 0.7180 0.5995 0.062 Uiso 1 1 calc R
C11 C -0.0766(4) 0.8063(2) 0.6237(3) 0.0508(11) Uani 1 1 d .
H11 H -0.1357 0.8327 0.5958 0.061 Uiso 1 1 calc R
C12 C 0.0199(4) 0.8351(2) 0.6627(3) 0.0472(10) Uani 1 1 d .
H12 H 0.0263 0.8816 0.6627 0.057 Uiso 1 1 calc R
C13 C 0.1080(3) 0.79747(18) 0.7019(3) 0.0388(9) Uani 1 1 d .
C14 C 0.2715(4) 0.82601(19) 0.8153(3) 0.0476(11) Uani 1 1 d .
C15 C 0.3598(3) 0.87696(18) 0.8306(3) 0.0430(10) Uani 1 1 d .
C16 C 0.4347(4) 0.8767(2) 0.9126(3) 0.0503(11) Uani 1 1 d .
H16 H 0.4324 0.8429 0.9599 0.060 Uiso 1 1 calc R
C17 C 0.5130(4) 0.9258(2) 0.9257(3) 0.0515(11) Uani 1 1 d .
H17 H 0.5651 0.9264 0.9818 0.062 Uiso 1 1 calc R
C18 C 0.5133(3) 0.9741(2) 0.8549(3) 0.0470(10) Uani 1 1 d .
H18 H 0.5650 1.0091 0.8620 0.056 Uiso 1 1 calc R
C19 C 0.4368(3) 0.97069(18) 0.7734(3) 0.0396(9) Uani 1 1 d .
C20 C 0.4380(3) 1.02061(19) 0.6929(3) 0.0410(9) Uani 1 1 d .
C21 C 0.3554(3) 1.04619(19) 0.5270(3) 0.0412(10) Uani 1 1 d .
C22 C 0.3703(3) 1.11427(19) 0.5291(3) 0.0491(11) Uani 1 1 d .
H22 H 0.3836 1.1363 0.5900 0.059 Uiso 1 1 calc R
C23 C 0.3658(4) 1.1495(2) 0.4430(3) 0.0559(12) Uani 1 1 d .
H23 H 0.3784 1.1955 0.4447 0.067 Uiso 1 1 calc R
C24 C 0.3430(4) 1.1179(2) 0.3543(3) 0.0576(12) Uani 1 1 d .
H24 H 0.3404 1.1422 0.2949 0.069 Uiso 1 1 calc R
C25 C 0.3240(4) 1.0514(2) 0.3520(3) 0.0518(11) Uani 1 1 d .
H25 H 0.3059 1.0302 0.2909 0.062 Uiso 1 1 calc R
C26 C 0.3307(3) 1.01493(18) 0.4375(3) 0.0428(10) Uani 1 1 d .
C27 C 0.2691(3) 0.9016(2) 0.4776(3) 0.0430(10) Uani 1 1 d .
C28 C 0.2807(3) 0.83143(19) 0.4489(3) 0.0397(9) Uani 1 1 d .
C29 C 0.3654(3) 0.8094(2) 0.3971(3) 0.0449(10) Uani 1 1 d .
H29 H 0.4176 0.8395 0.3758 0.054 Uiso 1 1 calc R
C30 C 0.3739(4) 0.7431(2) 0.3762(3) 0.0498(11) Uani 1 1 d .
H30 H 0.4324 0.7278 0.3411 0.060 Uiso 1 1 calc R
C31 C 0.2978(4) 0.69928(19) 0.4063(3) 0.0464(11) Uani 1 1 d .
C32 C 0.2122(4) 0.7211(2) 0.4566(3) 0.0507(11) Uani 1 1 d .
H32 H 0.1596 0.6909 0.4769 0.061 Uiso 1 1 calc R
C33 C 0.2029(4) 0.7871(2) 0.4776(3) 0.0479(11) Uani 1 1 d .
H33 H 0.1434 0.8022 0.5116 0.057 Uiso 1 1 calc R
C34 C 0.3126(5) 0.6317(3) 0.3879(4) 0.0724(15) Uani 1 1 d .
O100 O -0.2413(5) 0.5915(3) 0.6900(5) 0.152(2) Uani 1 1 d .
N100 N -0.3818(6) 0.6481(4) 0.6274(5) 0.112(2) Uani 1 1 d .
C100 C -0.3837(7) 0.6891(4) 0.7177(5) 0.120(3) Uani 1 1 d .
H10A H -0.3939 0.6608 0.7738 0.181 Uiso 1 1 calc R
H10B H -0.4445 0.7206 0.7088 0.181 Uiso 1 1 calc R
H10C H -0.3137 0.7129 0.7296 0.181 Uiso 1 1 calc R
C101 C -0.4728(7) 0.6677(4) 0.5520(6) 0.154(4) Uani 1 1 d .
H10D H -0.4434 0.6968 0.5039 0.231 Uiso 1 1 calc R
H10E H -0.5303 0.6908 0.5839 0.231 Uiso 1 1 calc R
H10F H -0.5043 0.6285 0.5189 0.231 Uiso 1 1 calc R
C102 C -0.3320(11) 0.5677(5) 0.5175(7) 0.226(7) Uani 1 1 d .
H10G H -0.3963 0.5866 0.4791 0.339 Uiso 1 1 calc R
H10H H -0.3443 0.5208 0.5276 0.339 Uiso 1 1 calc R
H10I H -0.2665 0.5737 0.4822 0.339 Uiso 1 1 calc R
C103 C -0.3146(10) 0.6025(5) 0.6176(10) 0.157(4) Uani 1 1 d .

loop_
_atom_site_aniso_label
_atom_site_aniso_U_11
_atom_site_aniso_U_22
_atom_site_aniso_U_33
_atom_site_aniso_U_23
_atom_site_aniso_U_13
_atom_site_aniso_U_12
O1 0.063(2) 0.0528(18) 0.0517(18) -0.0137(15) -0.0005(15) -0.0078(16)
O2 0.096(3) 0.0397(17) 0.0449(17) 0.0050(14) -0.0035(16) -0.0165(17)
O3 0.0534(19) 0.0370(15) 0.0547(17) -0.0067(13) 0.0105(14) -0.0124(14)
O4 0.0449(18) 0.0434(16) 0.0465(16) -0.0025(13) 0.0072(13) -0.0062(13)
N1 0.055(3) 0.036(2) 0.047(2) -0.0010(16) -0.0047(18) -0.0071(17)
N2 0.052(2) 0.0371(19) 0.0394(19) 0.0042(15) -0.0019(16) -0.0083(17)
N3 0.042(2) 0.0325(18) 0.051(2) 0.0031(16) 0.0037(17) -0.0082(16)
N4 0.064(3) 0.0363(19) 0.048(2) 0.0038(17) 0.0184(19) 0.0025(18)
N5 0.041(2) 0.0310(17) 0.0428(18) 0.0015(14) 0.0009(15) 0.0003(15)
N6 0.151(5) 0.058(3) 0.102(4) -0.009(3) -0.003(3) -0.001(3)
C1 0.084(4) 0.042(3) 0.074(3) -0.012(2) 0.008(3) 0.006(3)
C2 0.091(4) 0.043(3) 0.104(4) -0.002(3) 0.012(3) 0.022(3)
C3 0.073(4) 0.053(3) 0.101(4) 0.004(3) -0.004(3) 0.003(3)
C4 0.060(3) 0.058(3) 0.077(3) -0.002(3) -0.004(3) 0.003(3)
C5 0.050(3) 0.048(3) 0.064(3) -0.002(2) 0.000(2) -0.007(2)
C6 0.054(3) 0.040(2) 0.055(3) 0.005(2) 0.005(2) -0.006(2)
C7 0.058(3) 0.038(2) 0.049(3) -0.002(2) 0.011(2) -0.008(2)
C8 0.048(3) 0.042(2) 0.036(2) 0.0001(18) 0.0070(19) -0.007(2)
C9 0.050(3) 0.044(2) 0.044(2) -0.0010(19) 0.008(2) -0.012(2)
C10 0.043(3) 0.057(3) 0.054(3) -0.008(2) 0.002(2) -0.007(2)
C11 0.047(3) 0.051(3) 0.055(3) 0.002(2) 0.005(2) 0.006(2)
C12 0.048(3) 0.040(2) 0.054(3) -0.0025(19) 0.008(2) -0.004(2)
C13 0.041(2) 0.039(2) 0.037(2) -0.0024(17) 0.0071(18) -0.0075(19)
C14 0.063(3) 0.035(2) 0.045(2) 0.0019(19) 0.004(2) -0.008(2)
C15 0.051(3) 0.032(2) 0.045(2) 0.0006(18) 0.001(2) 0.0046(19)
C16 0.066(3) 0.039(2) 0.043(2) 0.0011(19) -0.008(2) -0.001(2)
C17 0.057(3) 0.041(2) 0.053(3) -0.005(2) -0.015(2) 0.001(2)
C18 0.045(3) 0.038(2) 0.057(3) -0.010(2) 0.000(2) -0.0016(19)
C19 0.039(2) 0.029(2) 0.050(2) -0.0048(17) 0.0004(19) -0.0015(18)
C20 0.041(2) 0.033(2) 0.050(2) -0.0038(18) 0.009(2) 0.003(2)
C21 0.034(2) 0.038(2) 0.052(2) 0.0069(19) 0.0070(18) 0.0026(18)
C22 0.042(3) 0.037(2) 0.068(3) 0.005(2) 0.005(2) 0.002(2)
C23 0.059(3) 0.035(2) 0.074(3) 0.011(2) 0.008(2) 0.001(2)
C24 0.065(3) 0.050(3) 0.060(3) 0.016(2) 0.015(2) 0.008(2)
C25 0.059(3) 0.043(2) 0.055(3) 0.008(2) 0.013(2) 0.008(2)
C26 0.045(3) 0.031(2) 0.053(3) 0.0044(19) 0.0110(19) 0.0036(19)
C27 0.048(3) 0.042(2) 0.038(2) -0.0001(19) 0.000(2) -0.002(2)
C28 0.042(3) 0.043(2) 0.033(2) 0.0023(17) 0.0000(18) -0.004(2)
C29 0.042(3) 0.044(2) 0.049(2) 0.0049(19) 0.003(2) 0.000(2)
C30 0.052(3) 0.048(3) 0.050(2) 0.002(2) 0.004(2) 0.006(2)
C31 0.058(3) 0.035(2) 0.045(2) -0.0012(19) 0.001(2) -0.003(2)
C32 0.063(3) 0.041(2) 0.048(2) -0.003(2) 0.006(2) -0.015(2)
C33 0.050(3) 0.050(3) 0.045(2) -0.003(2) 0.012(2) -0.006(2)
C34 0.091(4) 0.055(3) 0.069(3) -0.001(3) -0.005(3) -0.004(3)
O100 0.141(5) 0.137(5) 0.168(5) 0.032(4) -0.038(4) -0.013(4)
N100 0.115(6) 0.121(5) 0.096(4) 0.034(4) -0.011(4) -0.056(4)
C100 0.151(7) 0.124(6) 0.083(5) 0.012(4) -0.007(4) -0.040(5)
C101 0.150(8) 0.163(8) 0.132(6) 0.030(6) -0.069(6) -0.075(6)
C102 0.350(17) 0.204(11) 0.140(8) -0.081(8) 0.101(9) -0.145(12)
C103 0.131(10) 0.119(8) 0.221(14) 0.051(9) 0.020(9) -0.042(7)

loop_
_atom_type_symbol
_atom_type_description
_atom_type_scat_dispersion_real
_atom_type_scat_dispersion_imag
_atom_type_scat_source
C C 0.0181 0.0091 'International Tables Vol C Tables 4.2.6.8 and 6.1.1.4'
H H 0.0000 0.0000 'International Tables Vol C Tables 4.2.6.8 and 6.1.1.4'
N N 0.0311 0.0180 'International Tables Vol C Tables 4.2.6.8 and 6.1.1.4'
O O 0.0492 0.0322 'International Tables Vol C Tables 4.2.6.8 and 6.1.1.4'

loop_
_geom_angle_atom_site_label_1
_geom_angle_atom_site_label_2
_geom_angle_atom_site_label_3
_geom_angle
C7 N1 C8 126.1(4)
C7 N1 H1N 118(3)
C8 N1 H1N 116(3)
C14 N2 C13 127.1(3)
C14 N2 H2N 119(2)
C13 N2 H2N 112(3)
C20 N3 C21 126.5(3)
C20 N3 H3N 120(3)
C21 N3 H3N 113(3)
C27 N4 C26 129.5(4)
C27 N4 H4N 122(4)
C26 N4 H4N 108(4)
C19 N5 C15 118.0(3)
C2 C1 C6 120.5(5)
C2 C1 H1 119.8
C6 C1 H1 119.8
C1 C2 C3 120.5(5)
C1 C2 H2 119.8
C3 C2 H2 119.8
C4 C3 C2 119.3(5)
C4 C3 H3 120.4
C2 C3 H3 120.4
C3 C4 C5 120.6(5)
C3 C4 H4 119.7
C5 C4 H4 119.7
C4 C5 C6 120.5(4)
C4 C5 H5 119.8
C6 C5 H5 119.8
C5 C6 C1 118.6(4)
C5 C6 C7 124.0(4)
C1 C6 C7 117.4(4)
O1 C7 N1 122.3(4)
O1 C7 C6 121.2(4)
N1 C7 C6 116.6(4)
C13 C8 C9 118.5(4)
C13 C8 N1 120.0(4)
C9 C8 N1 121.5(4)
C10 C9 C8 121.4(4)
C10 C9 H9 119.3
C8 C9 H9 119.3
C9 C10 C11 119.5(4)
C9 C10 H10 120.3
C11 C10 H10 120.3
C12 C11 C10 119.6(4)
C12 C11 H11 120.2
C10 C11 H11 120.2
C11 C12 C13 121.0(4)
C11 C12 H12 119.5
C13 C12 H12 119.5
C12 C13 C8 119.9(4)
C12 C13 N2 116.0(3)
C8 C13 N2 123.8(4)
O2 C14 N2 124.9(4)
O2 C14 C15 120.9(4)
N2 C14 C15 114.2(3)
N5 C15 C16 122.1(4)
N5 C15 C14 116.4(3)
C16 C15 C14 121.6(4)
C15 C16 C17 119.9(4)
C15 C16 H16 120.0
C17 C16 H16 120.0
C16 C17 C18 118.1(4)
C16 C17 H17 120.9
C18 C17 H17 120.9
C17 C18 C19 118.9(4)
C17 C18 H18 120.5
C19 C18 H18 120.5
N5 C19 C18 123.0(4)
N5 C19 C20 116.6(3)
C18 C19 C20 120.4(4)
O3 C20 N3 125.6(4)
O3 C20 C19 119.3(4)
N3 C20 C19 115.0(3)
C26 C21 C22 119.3(4)
C26 C21 N3 120.3(3)
C22 C21 N3 120.4(4)
C23 C22 C21 120.3(4)
C23 C22 H22 119.9
C21 C22 H22 119.9
C22 C23 C24 120.1(4)
C22 C23 H23 120.0
C24 C23 H23 120.0
C25 C24 C23 119.9(4)
C25 C24 H24 120.1
C23 C24 H24 120.1
C24 C25 C26 120.9(4)
C24 C25 H25 119.5
C26 C25 H25 119.5
C25 C26 C21 119.5(4)
C25 C26 N4 116.7(4)
C21 C26 N4 123.4(4)
O4 C27 N4 122.8(4)
O4 C27 C28 121.4(4)
N4 C27 C28 115.8(4)
C29 C28 C33 119.7(4)
C29 C28 C27 122.7(4)
C33 C28 C27 117.5(4)
C28 C29 C30 119.7(4)
C28 C29 H29 120.1
C30 C29 H29 120.1
C31 C30 C29 120.3(4)
C31 C30 H30 119.9
C29 C30 H30 119.9
C30 C31 C32 120.2(4)
C30 C31 C34 118.5(4)
C32 C31 C34 121.3(4)
C31 C32 C33 120.0(4)
C31 C32 H32 120.0
C33 C32 H32 120.0
C32 C33 C28 120.0(4)
C32 C33 H33 120.0
C28 C33 H33 120.0
N6 C34 C31 179.1(6)
C103 N100 C101 124.9(10)
C103 N100 C100 124.4(9)
C101 N100 C100 110.7(8)
N100 C100 H10A 109.5
N100 C100 H10B 109.5
H10A C100 H10B 109.5
N100 C100 H10C 109.5
H10A C100 H10C 109.5
H10B C100 H10C 109.5
N100 C101 H10D 109.5
N100 C101 H10E 109.5
H10D C101 H10E 109.5
N100 C101 H10F 109.5
H10D C101 H10F 109.5
H10E C101 H10F 109.5
C103 C102 H10G 109.5
C103 C102 H10H 109.5
H10G C102 H10H 109.5
C103 C102 H10I 109.5
H10G C102 H10I 109.5
H10H C102 H10I 109.5
N100 C103 O100 117.2(13)
N100 C103 C102 113.6(12)
O100 C103 C102 129.2(12)

loop_
_geom_bond_atom_site_label_1
_geom_bond_atom_site_label_2
_geom_bond_distance
O1 C7 1.226(5)
O2 C14 1.238(5)
O3 C20 1.236(4)
O4 C27 1.235(5)
N1 C7 1.363(5)
N1 C8 1.409(5)
N1 H1N 0.80(4)
N2 C14 1.347(5)
N2 C13 1.421(5)
N2 H2N 0.94(4)
N3 C20 1.335(5)
N3 C21 1.416(5)
N3 H3N 0.87(4)
N4 C27 1.341(5)
N4 C26 1.431(5)
N4 H4N 0.76(4)
N5 C19 1.335(5)
N5 C15 1.348(5)
N6 C34 1.170(6)
C1 C2 1.378(7)
C1 C6 1.393(6)
C1 H1 0.9500
C2 C3 1.389(7)
C2 H2 0.9500
C3 C4 1.375(7)
C3 H3 0.9500
C4 C5 1.381(6)
C4 H4 0.9500
C5 C6 1.393(6)
C5 H5 0.9500
C6 C7 1.502(6)
C8 C13 1.393(5)
C8 C9 1.398(6)
C9 C10 1.375(6)
C9 H9 0.9500
C10 C11 1.393(6)
C10 H10 0.9500
C11 C12 1.377(6)
C11 H11 0.9500
C12 C13 1.386(6)
C12 H12 0.9500
C14 C15 1.496(6)
C15 C16 1.379(6)
C16 C17 1.383(6)
C16 H16 0.9500
C17 C18 1.383(6)
C17 H17 0.9500
C18 C19 1.388(5)
C18 H18 0.9500
C19 C20 1.503(5)
C21 C26 1.391(5)
C21 C22 1.400(5)
C22 C23 1.379(6)
C22 H22 0.9500
C23 C24 1.381(6)
C23 H23 0.9500
C24 C25 1.376(6)
C24 H24 0.9500
C25 C26 1.386(5)
C25 H25 0.9500
C27 C28 1.494(5)
C28 C29 1.383(5)
C28 C33 1.394(5)
C29 C30 1.388(5)
C29 H29 0.9500
C30 C31 1.378(6)
C30 H30 0.9500
C31 C32 1.379(6)
C31 C34 1.416(6)
C32 C33 1.383(5)
C32 H32 0.9500
C33 H33 0.9500
O100 C103 1.291(12)
N100 C103 1.253(11)
N100 C101 1.498(9)
N100 C100 1.498(9)
C100 H10A 0.9800
C100 H10B 0.9800
C100 H10C 0.9800
C101 H10D 0.9800
C101 H10E 0.9800
C101 H10F 0.9800
C102 C103 1.542(14)
C102 H10G 0.9800
C102 H10H 0.9800
C102 H10I 0.9800

loop_
_geom_hbond_atom_site_label_D
_geom_hbond_atom_site_label_H
_geom_hbond_atom_site_label_A
_geom_hbond_distance_DH
_geom_hbond_distance_HA
_geom_hbond_distance_DA
_geom_hbond_angle_DHA
_geom_hbond_site_symmetry_A
N1 H1N O2 0.80(4) 2.05(4) 2.765(4) 149(4) .
N2 H2N O4 0.94(4) 2.24(4) 3.085(4) 150(3) .
N3 H3N O4 0.87(4) 1.95(4) 2.736(4) 151(4) .
N4 H4N O3 0.76(4) 2.21(5) 2.869(5) 146(5) 3_676
N2 H2N N5 0.94(4) 2.23(4) 2.648(5) 106(3) .
N3 H3N N5 0.87(4) 2.29(4) 2.667(4) 106(3) .

loop_
_geom_torsion_atom_site_label_1
_geom_torsion_atom_site_label_2
_geom_torsion_atom_site_label_3
_geom_torsion_atom_site_label_4
_geom_torsion
C6 C1 C2 C3 1.8(8)
C1 C2 C3 C4 -1.8(8)
C2 C3 C4 C5 0.8(8)
C3 C4 C5 C6 0.2(7)
C4 C5 C6 C1 -0.3(7)
C4 C5 C6 C7 178.6(4)
C2 C1 C6 C5 -0.7(7)
C2 C1 C6 C7 -179.7(4)
C8 N1 C7 O1 0.1(6)
C8 N1 C7 C6 -179.8(4)
C5 C6 C7 O1 -165.5(4)
C1 C6 C7 O1 13.4(6)
C5 C6 C7 N1 14.5(6)
C1 C6 C7 N1 -166.6(4)
C7 N1 C8 C13 -140.4(4)
C7 N1 C8 C9 39.6(6)
C13 C8 C9 C10 3.0(6)
N1 C8 C9 C10 -177.0(4)
C8 C9 C10 C11 -1.5(6)
C9 C10 C11 C12 -0.7(6)
C10 C11 C12 C13 1.4(6)
C11 C12 C13 C8 0.1(6)
C11 C12 C13 N2 173.6(4)
C9 C8 C13 C12 -2.3(6)
N1 C8 C13 C12 177.7(4)
C9 C8 C13 N2 -175.2(3)
N1 C8 C13 N2 4.8(6)
C14 N2 C13 C12 133.0(4)
C14 N2 C13 C8 -53.8(6)
C13 N2 C14 O2 8.6(7)
C13 N2 C14 C15 -170.3(4)
C19 N5 C15 C16 -1.0(6)
C19 N5 C15 C14 178.1(3)
O2 C14 C15 N5 -176.4(4)
N2 C14 C15 N5 2.6(5)
O2 C14 C15 C16 2.7(6)
N2 C14 C15 C16 -178.3(4)
N5 C15 C16 C17 1.1(6)
C14 C15 C16 C17 -178.0(4)
C15 C16 C17 C18 0.0(6)
C16 C17 C18 C19 -1.1(6)
C15 N5 C19 C18 -0.2(6)
C15 N5 C19 C20 178.3(3)
C17 C18 C19 N5 1.3(6)
C17 C18 C19 C20 -177.2(4)
C21 N3 C20 O3 2.0(6)
C21 N3 C20 C19 -175.7(3)
N5 C19 C20 O3 178.7(3)
C18 C19 C20 O3 -2.7(6)
N5 C19 C20 N3 -3.5(5)
C18 C19 C20 N3 175.1(4)
C20 N3 C21 C26 143.1(4)
C20 N3 C21 C22 -36.3(6)
C26 C21 C22 C23 -3.1(6)
N3 C21 C22 C23 176.3(4)
C21 C22 C23 C24 2.1(7)
C22 C23 C24 C25 0.5(7)
C23 C24 C25 C26 -2.0(7)
C24 C25 C26 C21 1.0(7)
C24 C25 C26 N4 -172.4(4)
C22 C21 C26 C25 1.5(6)
N3 C21 C26 C25 -177.9(4)
C22 C21 C26 N4 174.4(4)
N3 C21 C26 N4 -5.0(6)
C27 N4 C26 C25 -138.5(4)
C27 N4 C26 C21 48.3(7)
C26 N4 C27 O4 -0.6(7)
C26 N4 C27 C28 -178.7(4)
O4 C27 C28 C29 -158.8(4)
N4 C27 C28 C29 19.4(6)
O4 C27 C28 C33 20.3(6)
N4 C27 C28 C33 -161.6(4)
C33 C28 C29 C30 -1.6(6)
C27 C28 C29 C30 177.4(4)
C28 C29 C30 C31 0.5(6)
C29 C30 C31 C32 0.5(6)
C29 C30 C31 C34 -176.9(4)
C30 C31 C32 C33 -0.4(6)
C34 C31 C32 C33 176.9(4)
C31 C32 C33 C28 -0.7(6)
C29 C28 C33 C32 1.8(6)
C27 C28 C33 C32 -177.3(4)
C101 N100 C103 O100 -179.5(6)
C100 N100 C103 O100 -1.2(13)
C101 N100 C103 C102 1.0(12)
C100 N100 C103 C102 179.3(6)
